data_1550559
loop_
_publ_author_name
'Lu, Connie'
'Ramirez, Bianca L.'
'Sharma, Prachi'
'Eisenhart, Reed'
'Gagliardi, Laura'

_publ_section_title
;
 Bimetallic nickel-lutetium complexes: Tuning the properties and catalytic
 hydrogenation activity of the Ni site by varying the Lu coordination
 environment
;
_journal_name_full 'Chemical Science'
_journal_paper_doi 10.1039/C8SC04712J
_journal_year 2019
_chemical_formula_moiety 'C45 H72 Lu N6 P3, 0.5(C6 H14)'
_chemical_formula_sum 'C48 H79 Lu N6 P3'
_chemical_formula_weight 1008.05
_chemical_name_common 16056_Complex-2
_chemical_name_systematic Lu(iPr2PCH2NAr)3tacn
_chemical_properties_physical Air-sensitive,Moisture-sensitive
_space_group_crystal_system monoclinic
_space_group_IT_number 14
_space_group_name_Hall '-P 2ybc'
_space_group_name_H-M_alt 'P 1 21/c 1'
_symmetry_space_group_name_Hall '-P 2ybc'
_symmetry_space_group_name_H-M 'P 1 21/c 1'
_atom_sites_solution_hydrogens geom
_audit_creation_method SHELXL-2016/6
_audit_update_record
;
2018-09-27 deposited with the CCDC.
2019-02-04 downloaded from the CCDC.
;
_cell_angle_alpha 90
_cell_angle_beta 112.211(2)
_cell_angle_gamma 90
_cell_formula_units_Z 4
_cell_length_a 11.5369(5)
_cell_length_b 38.7027(14)
_cell_length_c 11.8500(4)
_cell_measurement_reflns_used 2918
_cell_measurement_temperature 123(2)
_cell_measurement_theta_max 74.58
_cell_measurement_theta_min 4.57
_cell_volume 4898.5(3)
_computing_cell_refinement 'SAINT, Bruker'
_computing_data_collection 'APEX3, Bruker'
_computing_data_reduction 'SAINT, Bruker'
_computing_molecular_graphics 'Shelxle-(Rev. 712) (Huebschle, C. B., 2011)'
_computing_structure_refinement 'SHELXL-2016/6 (Sheldrick, 2016)'
_computing_structure_solution 'SHELXT 2014/5 (Sheldrick, 2014)'
_diffrn_ambient_temperature 123(2)
_diffrn_measured_fraction_theta_full 0.983
_diffrn_measured_fraction_theta_max 0.983
_diffrn_measurement_device_type 'Bruker Photon-II CMOS'
_diffrn_measurement_method "'\f and \w scans"
_diffrn_radiation_type CuK\a
_diffrn_radiation_wavelength 1.54178
_diffrn_reflns_av_R_equivalents 0.0721
_diffrn_reflns_av_unetI/netI 0.0532
_diffrn_reflns_Laue_measured_fraction_full 0.983
_diffrn_reflns_Laue_measured_fraction_max 0.983
_diffrn_reflns_limit_h_max 14
_diffrn_reflns_limit_h_min -14
_diffrn_reflns_limit_k_max 48
_diffrn_reflns_limit_k_min -48
_diffrn_reflns_limit_l_max 14
_diffrn_reflns_limit_l_min -14
_diffrn_reflns_number 43324
_diffrn_reflns_point_group_measured_fraction_full 0.983
_diffrn_reflns_point_group_measured_fraction_max 0.983
_diffrn_reflns_theta_full 67.679
_diffrn_reflns_theta_max 74.647
_diffrn_reflns_theta_min 4.139
_diffrn_source micro
_exptl_absorpt_coefficient_mu 5.066
_exptl_absorpt_correction_type multi-scan
_exptl_absorpt_process_details 'SADABS, R. Blessing, 1995'
_exptl_crystal_colour colorless
_exptl_crystal_density_diffrn 1.367
_exptl_crystal_density_meas ?
_exptl_crystal_description block
_exptl_crystal_F_000 2100
_exptl_crystal_recrystallization_method 'Re-crystallisation from solvent: toluene/hexanes'
_exptl_crystal_size_max 0.12
_exptl_crystal_size_mid 0.08
_exptl_crystal_size_min 0.05
_exptl_transmission_factor_max 0.7538
_exptl_transmission_factor_min 0.6086
_refine_diff_density_max 0.622
_refine_diff_density_min -0.896
_refine_diff_density_rms 0.091
_refine_ls_extinction_method none
_refine_ls_goodness_of_fit_ref 1.012
_refine_ls_hydrogen_treatment constr
_refine_ls_matrix_type full
_refine_ls_number_parameters 536
_refine_ls_number_reflns 9881
_refine_ls_number_restraints 0
_refine_ls_restrained_S_all 1.012
_refine_ls_R_factor_all 0.0507
_refine_ls_R_factor_gt 0.0334
_refine_ls_shift/su_max 0.001
_refine_ls_shift/su_mean 0.000
_refine_ls_structure_factor_coef Fsqd
_refine_ls_weighting_details 'w=1/[\s^2^(Fo^2^)+(0.0239P)^2^+3.1422P] where P=(Fo^2^+2Fc^2^)/3'
_refine_ls_weighting_scheme calc
_refine_ls_wR_factor_gt 0.0665
_refine_ls_wR_factor_ref 0.0726
_reflns_Friedel_coverage 0.000
_reflns_number_gt 7815
_reflns_number_total 9883
_reflns_threshold_expression 'I > 2\s(I)'
_cod_data_source_file c8sc04712j3.cif
_cod_data_source_block 16056_Complex-2
_cod_depositor_comments
;
The following automatic conversions were performed:

'_exptl_absorpt_correction_type' value 'Multi-scan' changed to
'multi-scan' according to
/home/data/users/saulius/crontab/automatic-downloads/rss-feeds/RSC/lib/dictionaries/cif_core.dic
dictionary named 'cif_core.dic' version 2.4.2 from 2011-04-26.

'_exptl_crystal_density_meas' value 'not measured' was changed to '?'
- the value is perceived as not measured.

Automatic conversion script
Id: cif_fix_values 4973 2017-02-22 13:04:09Z antanas 
;
_cod_database_code 1550559
_shelx_shelxl_version_number 2016/6
_shelx_space_group_comment
;
The symmetry employed for this shelxl refinement is uniquely defined
by the following loop, which should always be used as a source of
symmetry information in preference to the above space-group names.
They are only intended as comments.
;

loop_
_space_group_symop_operation_xyz
'x, y, z'
'-x, y+1/2, -z+1/2'
'-x, -y, -z'
'x, -y-1/2, z-1/2'

loop_
_atom_site_label
_atom_site_type_symbol
_atom_site_fract_x
_atom_site_fract_y
_atom_site_fract_z
_atom_site_U_iso_or_equiv
_atom_site_adp_type
_atom_site_occupancy
_atom_site_site_symmetry_order
_atom_site_calc_flag
_atom_site_refinement_flags_posn
_atom_site_refinement_flags_adp
Lu1 Lu 0.44034(2) 0.64948(2) 0.61182(2) 0.01626(5) Uani 1 1 d . .
C1 C 0.6916(3) 0.68679(9) 0.7980(3) 0.0193(7) Uani 1 1 d . .
P1 P 0.69433(9) 0.57383(2) 0.89947(8) 0.02467(19) Uani 1 1 d . .
N1 N 0.5596(2) 0.69707(7) 0.7485(2) 0.0184(6) Uani 1 1 d . .
P2 P 0.31900(10) 0.59475(3) 0.39088(9) 0.0298(2) Uani 1 1 d . .
C2 C 0.5169(3) 0.70422(9) 0.8508(3) 0.0236(7) Uani 1 1 d . .
H00G H 0.465441 0.725506 0.832523 0.028 Uiso 1 1 calc R U
H2 H 0.590758 0.708208 0.926709 0.028 Uiso 1 1 calc R U
N2 N 0.3359(2) 0.66425(7) 0.7560(2) 0.0199(6) Uani 1 1 d . .
N3 N 0.3254(2) 0.70344(7) 0.5415(2) 0.0188(6) Uani 1 1 d . .
P3 P 0.68256(8) 0.68804(2) 0.39201(7) 0.01925(17) Uani 1 1 d . .
C3 C 0.4405(3) 0.67446(9) 0.8702(3) 0.0231(7) Uani 1 1 d . .
H00A H 0.496116 0.654321 0.902461 0.028 Uiso 1 1 calc R U
H00B H 0.406036 0.681261 0.931784 0.028 Uiso 1 1 calc R U
C9 C 0.9091(3) 0.70149(10) 0.9004(3) 0.0301(8) Uani 1 1 d . .
H00T H 0.973033 0.718242 0.934696 0.036 Uiso 1 1 calc R U
C8 C 0.7840(3) 0.71121(10) 0.8504(3) 0.0245(7) Uani 1 1 d . .
H00L H 0.761643 0.734771 0.852297 0.029 Uiso 1 1 calc R U
C7 C 0.5383(3) 0.72783(8) 0.6661(3) 0.0196(7) Uani 1 1 d . .
H00D H 0.577194 0.723649 0.605886 0.024 Uiso 1 1 calc R U
H00E H 0.578881 0.748352 0.714959 0.024 Uiso 1 1 calc R U
N4 N 0.6220(2) 0.62887(7) 0.7375(2) 0.0198(6) Uani 1 1 d . .
C4 C 0.2443(3) 0.69301(9) 0.7067(3) 0.0234(7) Uani 1 1 d . .
H01J H 0.279746 0.714415 0.752553 0.028 Uiso 1 1 calc R U
H01K H 0.166674 0.687466 0.720046 0.028 Uiso 1 1 calc R U
N6 N 0.4853(2) 0.67099(7) 0.4566(2) 0.0174(6) Uani 1 1 d . .
C6 C 0.3991(3) 0.73492(9) 0.5995(3) 0.0224(7) Uani 1 1 d . .
H00M H 0.365183 0.744636 0.657935 0.027 Uiso 1 1 calc R U
H00N H 0.388351 0.752510 0.535645 0.027 Uiso 1 1 calc R U
N5 N 0.2953(2) 0.60909(8) 0.5988(2) 0.0216(6) Uani 1 1 d . .
C5 C 0.2118(3) 0.69953(9) 0.5720(3) 0.0217(7) Uani 1 1 d . .
H5 H 0.160818 0.680032 0.524654 0.026 Uiso 1 1 calc R U
H00P H 0.160516 0.720773 0.547660 0.026 Uiso 1 1 calc R U
C10 C 0.9386(3) 0.66702(11) 0.8993(3) 0.0315(9) Uani 1 1 d . .
H011 H 1.023728 0.660018 0.934844 0.038 Uiso 1 1 calc R U
C11 C 0.8471(3) 0.64242(9) 0.8474(3) 0.0251(8) Uani 1 1 d . .
H00S H 0.870954 0.618924 0.847570 0.030 Uiso 1 1 calc R U
C12 C 0.7190(3) 0.65124(9) 0.7943(3) 0.0196(6) Uani 1 1 d . .
C13 C 0.6538(3) 0.59230(9) 0.7427(3) 0.0229(7) Uani 1 1 d . .
H00U H 0.725930 0.589282 0.717614 0.027 Uiso 1 1 calc R U
H00V H 0.582027 0.579413 0.684304 0.027 Uiso 1 1 calc R U
C14 C 0.7568(3) 0.53064(9) 0.8821(3) 0.0265(8) Uani 1 1 d . .
H01A H 0.694164 0.518697 0.809915 0.032 Uiso 1 1 calc R U
C15 C 0.8792(3) 0.53448(10) 0.8621(4) 0.0336(9) Uani 1 1 d . .
H01D H 0.863106 0.546317 0.784512 0.050 Uiso 1 1 calc R U
H01E H 0.914457 0.511559 0.860059 0.050 Uiso 1 1 calc R U
H01F H 0.938615 0.548020 0.928815 0.050 Uiso 1 1 calc R U
C17 C 0.5298(3) 0.56485(11) 0.8861(3) 0.0318(9) Uani 1 1 d . .
H01S H 0.479009 0.585123 0.842067 0.038 Uiso 1 1 calc R U
C18 C 0.5194(4) 0.56413(12) 1.0100(4) 0.0450(11) Uani 1 1 d . .
H014 H 0.430885 0.564219 0.999165 0.067 Uiso 1 1 calc R U
H015 H 0.560969 0.584514 1.056907 0.067 Uiso 1 1 calc R U
H016 H 0.559608 0.543174 1.053799 0.067 Uiso 1 1 calc R U
C16 C 0.7783(4) 0.50893(10) 0.9961(4) 0.0346(9) Uani 1 1 d . .
H01O H 0.699194 0.506426 1.008064 0.052 Uiso 1 1 calc R U
H01P H 0.839962 0.520410 1.067227 0.052 Uiso 1 1 calc R U
H01Q H 0.809534 0.486054 0.986061 0.052 Uiso 1 1 calc R U
C20 C 0.2721(3) 0.63320(9) 0.7759(3) 0.0221(7) Uani 1 1 d . .
C19 C 0.4673(4) 0.53317(11) 0.8118(4) 0.0367(9) Uani 1 1 d . .
H01T H 0.378358 0.532958 0.799453 0.055 Uiso 1 1 calc R U
H01U H 0.507648 0.512225 0.855558 0.055 Uiso 1 1 calc R U
H01V H 0.475557 0.533930 0.732498 0.055 Uiso 1 1 calc R U
C23 C 0.1402(3) 0.57604(11) 0.8011(3) 0.0308(8) Uani 1 1 d . .
H00X H 0.094156 0.556475 0.809125 0.037 Uiso 1 1 calc R U
C22 C 0.1665(3) 0.60212(10) 0.8855(3) 0.0315(9) Uani 1 1 d . .
H22 H 0.140533 0.600539 0.952422 0.038 Uiso 1 1 calc R U
C21 C 0.2315(3) 0.63083(10) 0.8712(3) 0.0297(8) Uani 1 1 d . .
H00W H 0.248533 0.649236 0.928277 0.036 Uiso 1 1 calc R U
C26 C 0.2622(4) 0.58087(10) 0.5097(3) 0.0292(8) Uani 1 1 d . .
H01B H 0.170509 0.577233 0.474670 0.035 Uiso 1 1 calc R U
H01C H 0.303367 0.559087 0.548182 0.035 Uiso 1 1 calc R U
C25 C 0.2483(3) 0.60600(9) 0.6891(3) 0.0219(7) Uani 1 1 d . .
C24 C 0.1794(3) 0.57771(10) 0.7049(3) 0.0263(8) Uani 1 1 d . .
H00Q H 0.159372 0.559287 0.647706 0.032 Uiso 1 1 calc R U
C29 C 0.4099(5) 0.56212(12) 0.2344(4) 0.0468(12) Uani 1 1 d . .
H024 H 0.449915 0.541822 0.215276 0.070 Uiso 1 1 calc R U
H025 H 0.465370 0.582158 0.247226 0.070 Uiso 1 1 calc R U
H026 H 0.330625 0.566797 0.166470 0.070 Uiso 1 1 calc R U
C28 C 0.5068(4) 0.54489(12) 0.4521(4) 0.0476(11) Uani 1 1 d . .
H021 H 0.543536 0.525165 0.425653 0.071 Uiso 1 1 calc R U
H022 H 0.490264 0.538459 0.524570 0.071 Uiso 1 1 calc R U
H023 H 0.565310 0.564390 0.471626 0.071 Uiso 1 1 calc R U
C27 C 0.3846(4) 0.55523(10) 0.3501(4) 0.0362(10) Uani 1 1 d . .
H01R H 0.322843 0.535942 0.334717 0.043 Uiso 1 1 calc R U
C30 C 0.1706(4) 0.60127(11) 0.2553(4) 0.0387(10) Uani 1 1 d . .
H01W H 0.194390 0.610764 0.188518 0.046 Uiso 1 1 calc R U
C31 C 0.0946(4) 0.56841(12) 0.2061(4) 0.0486(12) Uani 1 1 d . .
H027 H 0.018108 0.574242 0.136501 0.073 Uiso 1 1 calc R U
H028 H 0.072409 0.557803 0.270328 0.073 Uiso 1 1 calc R U
H029 H 0.144683 0.552134 0.180086 0.073 Uiso 1 1 calc R U
C32 C 0.0894(4) 0.62824(12) 0.2828(4) 0.0456(11) Uani 1 1 d . .
H018 H 0.136966 0.649756 0.308577 0.068 Uiso 1 1 calc R U
H019 H 0.064276 0.619852 0.348205 0.068 Uiso 1 1 calc R U
H020 H 0.014696 0.632539 0.209441 0.068 Uiso 1 1 calc R U
C33 C 0.2956(3) 0.70323(9) 0.4101(3) 0.0199(7) Uani 1 1 d . .
C34 C 0.1876(3) 0.71828(9) 0.3293(3) 0.0228(7) Uani 1 1 d . .
H012 H 0.133743 0.730374 0.359513 0.027 Uiso 1 1 calc R U
C35 C 0.1567(3) 0.71595(9) 0.2043(3) 0.0267(8) Uani 1 1 d . .
H35 H 0.081413 0.725842 0.148718 0.032 Uiso 1 1 calc R U
C36 C 0.2378(3) 0.69900(9) 0.1626(3) 0.0235(7) Uani 1 1 d . .
H00R H 0.216801 0.696761 0.077351 0.028 Uiso 1 1 calc R U
C37 C 0.3496(3) 0.68509(9) 0.2428(3) 0.0231(7) Uani 1 1 d . .
H37 H 0.405345 0.674664 0.210947 0.028 Uiso 1 1 calc R U
C38 C 0.3828(3) 0.68603(9) 0.3706(3) 0.0194(7) Uani 1 1 d . .
C39 C 0.5752(3) 0.65459(8) 0.4136(3) 0.0200(7) Uani 1 1 d . .
H39 H 0.530016 0.642627 0.335333 0.024 Uiso 1 1 calc R U
H00K H 0.624757 0.637180 0.473674 0.024 Uiso 1 1 calc R U
C40 C 0.7481(3) 0.66657(10) 0.2877(3) 0.0255(8) Uani 1 1 d . .
H40 H 0.785457 0.643784 0.322693 0.031 Uiso 1 1 calc R U
C41 C 0.6441(4) 0.66109(12) 0.1631(3) 0.0371(10) Uani 1 1 d . .
H01X H 0.603389 0.683232 0.131826 0.056 Uiso 1 1 calc R U
H01Y H 0.582198 0.644877 0.170731 0.056 Uiso 1 1 calc R U
H01Z H 0.679779 0.651636 0.106568 0.056 Uiso 1 1 calc R U
C42 C 0.8491(4) 0.68976(11) 0.2731(4) 0.0355(9) Uani 1 1 d . .
H00Y H 0.879415 0.679393 0.213963 0.053 Uiso 1 1 calc R U
H00Z H 0.918905 0.692125 0.351955 0.053 Uiso 1 1 calc R U
H010 H 0.813640 0.712598 0.244182 0.053 Uiso 1 1 calc R U
C43 C 0.8114(3) 0.68436(10) 0.5460(3) 0.0250(8) Uani 1 1 d . .
H43 H 0.768800 0.682270 0.605143 0.030 Uiso 1 1 calc R U
C44 C 0.8884(3) 0.71758(10) 0.5806(3) 0.0313(9) Uani 1 1 d . .
H01G H 0.935284 0.720575 0.527392 0.047 Uiso 1 1 calc R U
H01H H 0.947066 0.716135 0.665576 0.047 Uiso 1 1 calc R U
H01I H 0.832308 0.737328 0.570918 0.047 Uiso 1 1 calc R U
C45 C 0.8949(3) 0.65245(10) 0.5666(3) 0.0319(8) Uani 1 1 d . .
H01L H 0.842649 0.631649 0.545111 0.048 Uiso 1 1 calc R U
H01M H 0.951250 0.651292 0.652464 0.048 Uiso 1 1 calc R U
H01N H 0.944417 0.653944 0.515319 0.048 Uiso 1 1 calc R U
C46 C 0.1977(6) 0.44239(18) 0.6481(6) 0.095(2) Uani 1 1 d . .
H02E H 0.134830 0.425820 0.651337 0.142 Uiso 1 1 calc R U
H02F H 0.230031 0.455566 0.724285 0.142 Uiso 1 1 calc R U
H02G H 0.266682 0.429917 0.637128 0.142 Uiso 1 1 calc R U
C47 C 0.1385(6) 0.46687(17) 0.5422(6) 0.0776(18) Uani 1 1 d . .
H02C H 0.107125 0.453402 0.465486 0.093 Uiso 1 1 calc R U
H02D H 0.203244 0.483009 0.537815 0.093 Uiso 1 1 calc R U
C48 C 0.0302(5) 0.48778(14) 0.5526(4) 0.0610(15) Uani 1 1 d . .
H02A H -0.034228 0.471585 0.557409 0.073 Uiso 1 1 calc R U
H02B H 0.061772 0.501241 0.629266 0.073 Uiso 1 1 calc R U

loop_
_atom_site_aniso_label
_atom_site_aniso_U_11
_atom_site_aniso_U_22
_atom_site_aniso_U_33
_atom_site_aniso_U_23
_atom_site_aniso_U_13
_atom_site_aniso_U_12
Lu1 0.01453(8) 0.01743(8) 0.01732(7) -0.00024(7) 0.00658(5) -0.00104(8)
C1 0.0183(16) 0.0192(17) 0.0184(15) 0.0022(12) 0.0046(13) 0.0016(14)
P1 0.0286(5) 0.0213(5) 0.0249(4) 0.0034(3) 0.0110(4) 0.0027(4)
N1 0.0181(13) 0.0173(15) 0.0195(13) -0.0003(10) 0.0068(11) -0.0005(11)
P2 0.0404(6) 0.0262(5) 0.0309(5) -0.0093(4) 0.0226(4) -0.0127(4)
C2 0.0252(17) 0.0245(19) 0.0181(15) -0.0067(13) 0.0050(13) -0.0043(15)
N2 0.0183(14) 0.0210(15) 0.0201(13) -0.0016(11) 0.0068(11) 0.0010(12)
N3 0.0165(13) 0.0180(15) 0.0210(13) 0.0006(11) 0.0061(11) -0.0009(11)
P3 0.0155(4) 0.0210(4) 0.0218(4) 0.0022(3) 0.0077(3) -0.0003(3)
C3 0.0234(17) 0.030(2) 0.0174(16) -0.0057(13) 0.0091(13) -0.0014(15)
C9 0.0201(18) 0.032(2) 0.0323(19) -0.0010(15) 0.0030(15) -0.0080(16)
C8 0.0238(18) 0.0241(19) 0.0229(17) 0.0013(13) 0.0058(14) 0.0012(15)
C7 0.0171(16) 0.0138(16) 0.0235(16) 0.0006(12) 0.0025(13) 0.0005(13)
N4 0.0165(13) 0.0199(15) 0.0202(13) 0.0042(11) 0.0039(11) 0.0003(12)
C4 0.0222(17) 0.0242(19) 0.0266(17) -0.0019(14) 0.0123(14) 0.0025(15)
N6 0.0142(13) 0.0183(15) 0.0193(13) 0.0023(10) 0.0059(10) 0.0008(11)
C6 0.0190(16) 0.0187(18) 0.0272(17) -0.0016(13) 0.0060(14) 0.0021(14)
N5 0.0206(14) 0.0260(16) 0.0218(14) -0.0059(11) 0.0121(11) -0.0085(13)
C5 0.0144(15) 0.0236(19) 0.0262(17) -0.0002(13) 0.0068(13) 0.0034(14)
C10 0.0174(17) 0.038(2) 0.0315(19) 0.0033(16) 0.0009(15) 0.0015(17)
C11 0.0215(17) 0.025(2) 0.0278(17) 0.0033(14) 0.0075(14) 0.0047(15)
C12 0.0192(15) 0.0225(17) 0.0165(14) 0.0022(13) 0.0062(12) -0.0005(15)
C13 0.0259(18) 0.0212(18) 0.0227(16) 0.0037(13) 0.0104(14) -0.0002(15)
C14 0.0282(19) 0.0217(19) 0.0296(18) 0.0045(14) 0.0110(15) 0.0029(15)
C15 0.029(2) 0.028(2) 0.048(2) 0.0065(17) 0.0195(18) 0.0049(17)
C17 0.028(2) 0.036(2) 0.035(2) 0.0080(17) 0.0166(17) 0.0050(17)
C18 0.055(3) 0.046(3) 0.047(3) 0.004(2) 0.034(2) 0.003(2)
C16 0.032(2) 0.027(2) 0.045(2) 0.0085(17) 0.0140(17) 0.0053(17)
C20 0.0165(16) 0.0258(19) 0.0242(17) 0.0020(14) 0.0079(13) 0.0012(14)
C19 0.030(2) 0.036(2) 0.048(2) 0.0031(18) 0.0187(18) -0.0014(18)
C23 0.0261(19) 0.034(2) 0.038(2) 0.0066(16) 0.0182(16) -0.0022(17)
C22 0.032(2) 0.040(2) 0.0309(19) 0.0070(16) 0.0220(16) 0.0021(18)
C21 0.0286(19) 0.035(2) 0.0312(19) -0.0010(16) 0.0171(16) 0.0000(17)
C26 0.034(2) 0.031(2) 0.0266(18) -0.0072(15) 0.0168(16) -0.0138(17)
C25 0.0156(16) 0.027(2) 0.0245(17) -0.0004(14) 0.0092(13) 0.0012(14)
C24 0.0242(18) 0.027(2) 0.0301(18) -0.0010(15) 0.0133(15) -0.0041(16)
C29 0.071(3) 0.039(3) 0.047(3) -0.015(2) 0.041(2) -0.007(2)
C28 0.067(3) 0.040(3) 0.048(3) -0.006(2) 0.036(2) 0.002(2)
C27 0.054(3) 0.022(2) 0.040(2) -0.0116(16) 0.028(2) -0.0085(19)
C30 0.048(2) 0.039(3) 0.034(2) -0.0054(17) 0.0209(19) -0.016(2)
C31 0.056(3) 0.046(3) 0.041(2) -0.015(2) 0.015(2) -0.017(2)
C32 0.047(3) 0.040(3) 0.046(2) -0.006(2) 0.014(2) -0.008(2)
C33 0.0146(15) 0.0187(17) 0.0235(16) 0.0006(13) 0.0039(13) -0.0030(13)
C34 0.0177(16) 0.0229(19) 0.0265(17) 0.0028(13) 0.0069(13) 0.0003(14)
C35 0.0181(17) 0.027(2) 0.0286(18) 0.0080(14) 0.0012(14) 0.0013(15)
C36 0.0235(17) 0.027(2) 0.0166(15) 0.0032(13) 0.0035(13) -0.0078(15)
C37 0.0201(17) 0.028(2) 0.0215(16) 0.0022(13) 0.0086(13) -0.0042(15)
C38 0.0187(16) 0.0183(17) 0.0223(16) 0.0008(13) 0.0089(13) -0.0056(14)
C39 0.0171(15) 0.0216(18) 0.0214(16) 0.0015(12) 0.0075(13) 0.0017(14)
C40 0.0246(18) 0.027(2) 0.0289(18) 0.0023(14) 0.0148(15) 0.0025(16)
C41 0.034(2) 0.055(3) 0.0259(19) -0.0077(17) 0.0155(16) -0.007(2)
C42 0.031(2) 0.043(3) 0.042(2) 0.0012(18) 0.0250(18) -0.0038(19)
C43 0.0216(17) 0.031(2) 0.0224(17) 0.0029(14) 0.0079(14) 0.0008(16)
C44 0.0242(18) 0.037(2) 0.0273(19) -0.0033(16) 0.0040(15) -0.0066(17)
C45 0.0244(18) 0.039(2) 0.0306(18) 0.0078(17) 0.0087(14) 0.0044(18)
C46 0.085(5) 0.094(6) 0.104(5) 0.026(4) 0.034(4) 0.001(4)
C47 0.065(4) 0.085(5) 0.086(4) 0.011(4) 0.033(3) -0.014(4)
C48 0.066(3) 0.057(4) 0.057(3) -0.005(2) 0.020(3) -0.034(3)

loop_
_atom_type_symbol
_atom_type_description
_atom_type_scat_dispersion_real
_atom_type_scat_dispersion_imag
_atom_type_scat_source
C C 0.0181 0.0091 'International Tables Vol C Tables 4.2.6.8 and 6.1.1.4'
H H 0.0000 0.0000 'International Tables Vol C Tables 4.2.6.8 and 6.1.1.4'
N N 0.0311 0.0180 'International Tables Vol C Tables 4.2.6.8 and 6.1.1.4'
P P 0.2955 0.4335 'International Tables Vol C Tables 4.2.6.8 and 6.1.1.4'
Lu Lu -6.6179 4.6937 'International Tables Vol C Tables 4.2.6.8 and 6.1.1.4'

loop_
_geom_angle_atom_site_label_1
_geom_angle_atom_site_label_2
_geom_angle_atom_site_label_3
_geom_angle
_geom_angle_site_symmetry_1
N4 Lu1 N6 103.37(10) .
N4 Lu1 N5 106.64(10) .
N6 Lu1 N5 126.55(9) .
N4 Lu1 N3 142.34(10) .
N6 Lu1 N3 70.64(9) .
N5 Lu1 N3 106.04(10) .
N4 Lu1 N1 71.29(10) .
N6 Lu1 N1 90.94(9) .
N5 Lu1 N1 140.37(9) .
N3 Lu1 N1 71.68(9) .
N4 Lu1 N2 101.61(9) .
N6 Lu1 N2 142.48(10) .
N5 Lu1 N2 70.61(9) .
N3 Lu1 N2 72.44(9) .
N1 Lu1 N2 71.21(9) .
N4 Lu1 P2 108.54(8) .
N6 Lu1 P2 75.19(7) .
N5 Lu1 P2 53.77(7) .
N3 Lu1 P2 105.64(6) .
N1 Lu1 P2 165.81(6) .
N2 Lu1 P2 121.88(7) .
C8 C1 C12 122.4(3) .
C8 C1 N1 120.1(3) .
C12 C1 N1 117.5(3) .
C14 P1 C17 104.25(18) .
C14 P1 C13 101.19(16) .
C17 P1 C13 96.98(16) .
C1 N1 C2 109.7(2) .
C1 N1 C7 111.5(2) .
C2 N1 C7 110.9(3) .
C1 N1 Lu1 107.11(19) .
C2 N1 Lu1 113.09(19) .
C7 N1 Lu1 104.43(18) .
C26 P2 C27 104.89(18) .
C26 P2 C30 102.80(18) .
C27 P2 C30 102.67(19) .
C26 P2 Lu1 75.13(11) .
C27 P2 Lu1 131.00(14) .
C30 P2 Lu1 125.50(14) .
N1 C2 C3 111.7(3) .
N1 C2 H00G 109.3 .
C3 C2 H00G 109.3 .
N1 C2 H2 109.3 .
C3 C2 H2 109.3 .
H00G C2 H2 107.9 .
C20 N2 C3 110.8(3) .
C20 N2 C4 110.4(3) .
C3 N2 C4 111.7(3) .
C20 N2 Lu1 108.70(19) .
C3 N2 Lu1 104.30(19) .
C4 N2 Lu1 110.81(19) .
C33 N3 C5 112.5(2) .
C33 N3 C6 110.9(3) .
C5 N3 C6 111.7(3) .
C33 N3 Lu1 103.72(19) .
C5 N3 Lu1 104.10(19) .
C6 N3 Lu1 113.47(18) .
C40 P3 C43 103.87(16) .
C40 P3 C39 103.66(15) .
C43 P3 C39 97.85(15) .
N2 C3 C2 112.5(3) .
N2 C3 H00A 109.1 .
C2 C3 H00A 109.1 .
N2 C3 H00B 109.1 .
C2 C3 H00B 109.1 .
H00A C3 H00B 107.8 .
C10 C9 C8 118.6(3) .
C10 C9 H00T 120.7 .
C8 C9 H00T 120.7 .
C1 C8 C9 120.4(3) .
C1 C8 H00L 119.8 .
C9 C8 H00L 119.8 .
N1 C7 C6 111.3(3) .
N1 C7 H00D 109.4 .
C6 C7 H00D 109.4 .
N1 C7 H00E 109.4 .
C6 C7 H00E 109.4 .
H00D C7 H00E 108.0 .
C12 N4 C13 116.5(3) .
C12 N4 Lu1 119.5(2) .
C13 N4 Lu1 122.6(2) .
N2 C4 C5 113.1(3) .
N2 C4 H01J 109.0 .
C5 C4 H01J 109.0 .
N2 C4 H01K 109.0 .
C5 C4 H01K 109.0 .
H01J C4 H01K 107.8 .
C38 N6 C39 117.0(3) .
C38 N6 Lu1 111.4(2) .
C39 N6 Lu1 122.49(19) .
N3 C6 C7 113.4(3) .
N3 C6 H00M 108.9 .
C7 C6 H00M 108.9 .
N3 C6 H00N 108.9 .
C7 C6 H00N 108.9 .
H00M C6 H00N 107.7 .
C25 N5 C26 115.1(3) .
C25 N5 Lu1 120.5(2) .
C26 N5 Lu1 123.4(2) .
N3 C5 C4 112.4(3) .
N3 C5 H5 109.1 .
C4 C5 H5 109.1 .
N3 C5 H00P 109.1 .
C4 C5 H00P 109.1 .
H5 C5 H00P 107.9 .
C9 C10 C11 121.4(3) .
C9 C10 H011 119.3 .
C11 C10 H011 119.3 .
C10 C11 C12 121.8(3) .
C10 C11 H00S 119.1 .
C12 C11 H00S 119.1 .
N4 C12 C11 126.0(3) .
N4 C12 C1 118.6(3) .
C11 C12 C1 115.4(3) .
N4 C13 P1 112.1(2) .
N4 C13 H00U 109.2 .
P1 C13 H00U 109.2 .
N4 C13 H00V 109.2 .
P1 C13 H00V 109.2 .
H00U C13 H00V 107.9 .
C15 C14 C16 109.9(3) .
C15 C14 P1 110.5(3) .
C16 C14 P1 109.6(3) .
C15 C14 H01A 108.9 .
C16 C14 H01A 108.9 .
P1 C14 H01A 108.9 .
C14 C15 H01D 109.5 .
C14 C15 H01E 109.5 .
H01D C15 H01E 109.5 .
C14 C15 H01F 109.5 .
H01D C15 H01F 109.5 .
H01E C15 H01F 109.5 .
C18 C17 C19 110.5(3) .
C18 C17 P1 111.7(3) .
C19 C17 P1 116.2(3) .
C18 C17 H01S 105.9 .
C19 C17 H01S 105.9 .
P1 C17 H01S 105.9 .
C17 C18 H014 109.5 .
C17 C18 H015 109.5 .
H014 C18 H015 109.5 .
C17 C18 H016 109.5 .
H014 C18 H016 109.5 .
H015 C18 H016 109.5 .
C14 C16 H01O 109.5 .
C14 C16 H01P 109.5 .
H01O C16 H01P 109.5 .
C14 C16 H01Q 109.5 .
H01O C16 H01Q 109.5 .
H01P C16 H01Q 109.5 .
C21 C20 C25 120.6(3) .
C21 C20 N2 121.9(3) .
C25 C20 N2 117.4(3) .
C17 C19 H01T 109.5 .
C17 C19 H01U 109.5 .
H01T C19 H01U 109.5 .
C17 C19 H01V 109.5 .
H01T C19 H01V 109.5 .
H01U C19 H01V 109.5 .
C22 C23 C24 121.1(4) .
C22 C23 H00X 119.4 .
C24 C23 H00X 119.4 .
C23 C22 C21 118.8(3) .
C23 C22 H22 120.6 .
C21 C22 H22 120.6 .
C20 C21 C22 121.3(4) .
C20 C21 H00W 119.3 .
C22 C21 H00W 119.3 .
N5 C26 P2 105.2(2) .
N5 C26 H01B 110.7 .
P2 C26 H01B 110.7 .
N5 C26 H01C 110.7 .
P2 C26 H01C 110.7 .
H01B C26 H01C 108.8 .
N5 C25 C24 125.4(3) .
N5 C25 C20 118.2(3) .
C24 C25 C20 116.4(3) .
C23 C24 C25 121.7(3) .
C23 C24 H00Q 119.1 .
C25 C24 H00Q 119.1 .
C27 C29 H024 109.5 .
C27 C29 H025 109.5 .
H024 C29 H025 109.5 .
C27 C29 H026 109.5 .
H024 C29 H026 109.5 .
H025 C29 H026 109.5 .
C27 C28 H021 109.5 .
C27 C28 H022 109.5 .
H021 C28 H022 109.5 .
C27 C28 H023 109.5 .
H021 C28 H023 109.5 .
H022 C28 H023 109.5 .
C28 C27 C29 108.9(4) .
C28 C27 P2 110.9(3) .
C29 C27 P2 109.0(3) .
C28 C27 H01R 109.3 .
C29 C27 H01R 109.3 .
P2 C27 H01R 109.3 .
C32 C30 C31 110.0(4) .
C32 C30 P2 110.3(3) .
C31 C30 P2 114.9(3) .
C32 C30 H01W 107.1 .
C31 C30 H01W 107.1 .
P2 C30 H01W 107.1 .
C30 C31 H027 109.5 .
C30 C31 H028 109.5 .
H027 C31 H028 109.5 .
C30 C31 H029 109.5 .
H027 C31 H029 109.5 .
H028 C31 H029 109.5 .
C30 C32 H018 109.5 .
C30 C32 H019 109.5 .
H018 C32 H019 109.5 .
C30 C32 H020 109.5 .
H018 C32 H020 109.5 .
H019 C32 H020 109.5 .
C34 C33 C38 122.2(3) .
C34 C33 N3 121.6(3) .
C38 C33 N3 116.2(3) .
C33 C34 C35 120.9(3) .
C33 C34 H012 119.6 .
C35 C34 H012 119.6 .
C36 C35 C34 118.5(3) .
C36 C35 H35 120.7 .
C34 C35 H35 120.7 .
C35 C36 C37 121.4(3) .
C35 C36 H00R 119.3 .
C37 C36 H00R 119.3 .
C36 C37 C38 121.8(3) .
C36 C37 H37 119.1 .
C38 C37 H37 119.1 .
N6 C38 C37 126.5(3) .
N6 C38 C33 118.3(3) .
C37 C38 C33 115.1(3) .
N6 C39 P3 109.9(2) .
N6 C39 H39 109.7 .
P3 C39 H39 109.7 .
N6 C39 H00K 109.7 .
P3 C39 H00K 109.7 .
H39 C39 H00K 108.2 .
C41 C40 C42 109.0(3) .
C41 C40 P3 109.6(2) .
C42 C40 P3 109.2(3) .
C41 C40 H40 109.7 .
C42 C40 H40 109.7 .
P3 C40 H40 109.7 .
C40 C41 H01X 109.5 .
C40 C41 H01Y 109.5 .
H01X C41 H01Y 109.5 .
C40 C41 H01Z 109.5 .
H01X C41 H01Z 109.5 .
H01Y C41 H01Z 109.5 .
C40 C42 H00Y 109.5 .
C40 C42 H00Z 109.5 .
H00Y C42 H00Z 109.5 .
C40 C42 H010 109.5 .
H00Y C42 H010 109.5 .
H00Z C42 H010 109.5 .
C44 C43 C45 111.7(3) .
C44 C43 P3 111.4(2) .
C45 C43 P3 115.9(2) .
C44 C43 H43 105.7 .
C45 C43 H43 105.7 .
P3 C43 H43 105.7 .
C43 C44 H01G 109.5 .
C43 C44 H01H 109.5 .
H01G C44 H01H 109.5 .
C43 C44 H01I 109.5 .
H01G C44 H01I 109.5 .
H01H C44 H01I 109.5 .
C43 C45 H01L 109.5 .
C43 C45 H01M 109.5 .
H01L C45 H01M 109.5 .
C43 C45 H01N 109.5 .
H01L C45 H01N 109.5 .
H01M C45 H01N 109.5 .
C47 C46 H02E 109.5 .
C47 C46 H02F 109.5 .
H02E C46 H02F 109.5 .
C47 C46 H02G 109.5 .
H02E C46 H02G 109.5 .
H02F C46 H02G 109.5 .
C46 C47 C48 113.0(5) .
C46 C47 H02C 109.0 .
C48 C47 H02C 109.0 .
C46 C47 H02D 109.0 .
C48 C47 H02D 109.0 .
H02C C47 H02D 107.8 .
C48 C48 C47 113.6(6) 3_566
C48 C48 H02A 108.8 3_566
C47 C48 H02A 108.8 .
C48 C48 H02B 108.8 3_566
C47 C48 H02B 108.8 .
H02A C48 H02B 107.7 .

loop_
_geom_bond_atom_site_label_1
_geom_bond_atom_site_label_2
_geom_bond_distance
_geom_bond_site_symmetry_2
Lu1 N4 2.210(3) .
Lu1 N6 2.251(3) .
Lu1 N5 2.252(3) .
Lu1 N3 2.445(3) .
Lu1 N1 2.495(3) .
Lu1 N2 2.502(3) .
Lu1 P2 3.2451(9) .
C1 C8 1.383(5) .
C1 C12 1.416(5) .
C1 N1 1.465(4) .
P1 C14 1.862(4) .
P1 C17 1.876(4) .
P1 C13 1.878(3) .
N1 C2 1.498(4) .
N1 C7 1.499(4) .
P2 C26 1.843(4) .
P2 C27 1.850(4) .
P2 C30 1.870(4) .
C2 C3 1.519(5) .
C2 H00G 0.9900 .
C2 H2 0.9900 .
N2 C20 1.473(4) .
N2 C3 1.486(4) .
N2 C4 1.493(4) .
N3 C33 1.462(4) .
N3 C5 1.493(4) .
N3 C6 1.496(4) .
P3 C40 1.870(3) .
P3 C43 1.873(3) .
P3 C39 1.874(3) .
C3 H00A 0.9900 .
C3 H00B 0.9900 .
C9 C10 1.378(5) .
C9 C8 1.390(5) .
C9 H00T 0.9500 .
C8 H00L 0.9500 .
C7 C6 1.522(4) .
C7 H00D 0.9900 .
C7 H00E 0.9900 .
N4 C12 1.373(4) .
N4 C13 1.458(4) .
C4 C5 1.517(4) .
C4 H01J 0.9900 .
C4 H01K 0.9900 .
N6 C38 1.366(4) .
N6 C39 1.463(4) .
C6 H00M 0.9900 .
C6 H00N 0.9900 .
N5 C25 1.375(4) .
N5 C26 1.466(4) .
C5 H5 0.9900 .
C5 H00P 0.9900 .
C10 C11 1.382(5) .
C10 H011 0.9500 .
C11 C12 1.412(4) .
C11 H00S 0.9500 .
C13 H00U 0.9900 .
C13 H00V 0.9900 .
C14 C15 1.524(5) .
C14 C16 1.530(5) .
C14 H01A 1.0000 .
C15 H01D 0.9800 .
C15 H01E 0.9800 .
C15 H01F 0.9800 .
C17 C18 1.518(5) .
C17 C19 1.523(5) .
C17 H01S 1.0000 .
C18 H014 0.9800 .
C18 H015 0.9800 .
C18 H016 0.9800 .
C16 H01O 0.9800 .
C16 H01P 0.9800 .
C16 H01Q 0.9800 .
C20 C21 1.380(5) .
C20 C25 1.424(5) .
C19 H01T 0.9800 .
C19 H01U 0.9800 .
C19 H01V 0.9800 .
C23 C22 1.372(5) .
C23 C24 1.378(5) .
C23 H00X 0.9500 .
C22 C21 1.387(5) .
C22 H22 0.9500 .
C21 H00W 0.9500 .
C26 H01B 0.9900 .
C26 H01C 0.9900 .
C25 C24 1.406(5) .
C24 H00Q 0.9500 .
C29 C27 1.530(5) .
C29 H024 0.9800 .
C29 H025 0.9800 .
C29 H026 0.9800 .
C28 C27 1.523(6) .
C28 H021 0.9800 .
C28 H022 0.9800 .
C28 H023 0.9800 .
C27 H01R 1.0000 .
C30 C32 1.518(6) .
C30 C31 1.529(5) .
C30 H01W 1.0000 .
C31 H027 0.9800 .
C31 H028 0.9800 .
C31 H029 0.9800 .
C32 H018 0.9800 .
C32 H019 0.9800 .
C32 H020 0.9800 .
C33 C34 1.381(4) .
C33 C38 1.425(5) .
C34 C35 1.390(5) .
C34 H012 0.9500 .
C35 C36 1.377(5) .
C35 H35 0.9500 .
C36 C37 1.389(5) .
C36 H00R 0.9500 .
C37 C38 1.415(4) .
C37 H37 0.9500 .
C39 H39 0.9900 .
C39 H00K 0.9900 .
C40 C41 1.526(5) .
C40 C42 1.531(5) .
C40 H40 1.0000 .
C41 H01X 0.9800 .
C41 H01Y 0.9800 .
C41 H01Z 0.9800 .
C42 H00Y 0.9800 .
C42 H00Z 0.9800 .
C42 H010 0.9800 .
C43 C44 1.528(5) .
C43 C45 1.528(5) .
C43 H43 1.0000 .
C44 H01G 0.9800 .
C44 H01H 0.9800 .
C44 H01I 0.9800 .
C45 H01L 0.9800 .
C45 H01M 0.9800 .
C45 H01N 0.9800 .
C46 C47 1.513(8) .
C46 H02E 0.9800 .
C46 H02F 0.9800 .
C46 H02G 0.9800 .
C47 C48 1.533(8) .
C47 H02C 0.9900 .
C47 H02D 0.9900 .
C48 C48 1.508(10) 3_566
C48 H02A 0.9900 .
C48 H02B 0.9900 .

loop_
_geom_torsion_atom_site_label_1
_geom_torsion_atom_site_label_2
_geom_torsion_atom_site_label_3
_geom_torsion_atom_site_label_4
_geom_torsion
_geom_torsion_site_symmetry_4
C8 C1 N1 C2 -73.9(4) .
C12 C1 N1 C2 103.5(3) .
C8 C1 N1 C7 49.3(4) .
C12 C1 N1 C7 -133.3(3) .
C8 C1 N1 Lu1 163.0(2) .
C12 C1 N1 Lu1 -19.6(3) .
C1 N1 C2 C3 -102.1(3) .
C7 N1 C2 C3 134.3(3) .
Lu1 N1 C2 C3 17.4(3) .
C20 N2 C3 C2 174.3(3) .
C4 N2 C3 C2 -62.2(4) .
Lu1 N2 C3 C2 57.5(3) .
N1 C2 C3 N2 -52.4(4) .
C12 C1 C8 C9 1.1(5) .
N1 C1 C8 C9 178.3(3) .
C10 C9 C8 C1 -1.6(5) .
C1 N1 C7 C6 171.0(3) .
C2 N1 C7 C6 -66.4(3) .
Lu1 N1 C7 C6 55.7(3) .
C20 N2 C4 C5 -105.2(3) .
C3 N2 C4 C5 131.1(3) .
Lu1 N2 C4 C5 15.3(3) .
C33 N3 C6 C7 -102.6(3) .
C5 N3 C6 C7 131.0(3) .
Lu1 N3 C6 C7 13.7(3) .
N1 C7 C6 N3 -48.5(4) .
C33 N3 C5 C4 169.3(3) .
C6 N3 C5 C4 -65.2(3) .
Lu1 N3 C5 C4 57.6(3) .
N2 C4 C5 N3 -51.0(4) .
C8 C9 C10 C11 1.4(6) .
C9 C10 C11 C12 -0.6(6) .
C13 N4 C12 C11 5.9(5) .
Lu1 N4 C12 C11 -160.7(3) .
C13 N4 C12 C1 -176.3(3) .
Lu1 N4 C12 C1 17.1(4) .
C10 C11 C12 N4 177.9(3) .
C10 C11 C12 C1 0.0(5) .
C8 C1 C12 N4 -178.2(3) .
N1 C1 C12 N4 4.4(4) .
C8 C1 C12 C11 -0.2(5) .
N1 C1 C12 C11 -177.5(3) .
C12 N4 C13 P1 71.4(3) .
Lu1 N4 C13 P1 -122.49(19) .
C14 P1 C13 N4 -170.2(2) .
C17 P1 C13 N4 83.7(3) .
C17 P1 C14 C15 167.2(3) .
C13 P1 C14 C15 66.9(3) .
C17 P1 C14 C16 -71.6(3) .
C13 P1 C14 C16 -171.8(3) .
C14 P1 C17 C18 101.2(3) .
C13 P1 C17 C18 -155.3(3) .
C14 P1 C17 C19 -26.8(3) .
C13 P1 C17 C19 76.7(3) .
C3 N2 C20 C21 50.5(4) .
C4 N2 C20 C21 -73.7(4) .
Lu1 N2 C20 C21 164.6(3) .
C3 N2 C20 C25 -132.4(3) .
C4 N2 C20 C25 103.4(3) .
Lu1 N2 C20 C25 -18.3(3) .
C24 C23 C22 C21 1.3(6) .
C25 C20 C21 C22 -0.1(5) .
N2 C20 C21 C22 176.9(3) .
C23 C22 C21 C20 -1.4(6) .
C25 N5 C26 P2 172.7(2) .
Lu1 N5 C26 P2 -18.5(3) .
C27 P2 C26 N5 140.1(3) .
C30 P2 C26 N5 -112.8(3) .
Lu1 P2 C26 N5 11.0(2) .
C26 N5 C25 C24 3.7(5) .
Lu1 N5 C25 C24 -165.5(3) .
C26 N5 C25 C20 -177.3(3) .
Lu1 N5 C25 C20 13.5(4) .
C21 C20 C25 N5 -177.4(3) .
N2 C20 C25 N5 5.4(4) .
C21 C20 C25 C24 1.7(5) .
N2 C20 C25 C24 -175.5(3) .
C22 C23 C24 C25 0.3(6) .
N5 C25 C24 C23 177.2(3) .
C20 C25 C24 C23 -1.8(5) .
C26 P2 C27 C28 -71.6(3) .
C30 P2 C27 C28 -178.7(3) .
Lu1 P2 C27 C28 11.5(4) .
C26 P2 C27 C29 168.5(3) .
C30 P2 C27 C29 61.3(3) .
Lu1 P2 C27 C29 -108.4(3) .
C26 P2 C30 C32 59.3(3) .
C27 P2 C30 C32 168.0(3) .
Lu1 P2 C30 C32 -21.4(3) .
C26 P2 C30 C31 -65.8(3) .
C27 P2 C30 C31 43.0(3) .
Lu1 P2 C30 C31 -146.5(3) .
C5 N3 C33 C34 36.3(4) .
C6 N3 C33 C34 -89.6(4) .
Lu1 N3 C33 C34 148.2(3) .
C5 N3 C33 C38 -142.4(3) .
C6 N3 C33 C38 91.6(3) .
Lu1 N3 C33 C38 -30.5(3) .
C38 C33 C34 C35 2.7(5) .
N3 C33 C34 C35 -175.9(3) .
C33 C34 C35 C36 -1.5(5) .
C34 C35 C36 C37 -1.5(5) .
C35 C36 C37 C38 3.4(5) .
C39 N6 C38 C37 5.2(5) .
Lu1 N6 C38 C37 -142.7(3) .
C39 N6 C38 C33 -177.9(3) .
Lu1 N6 C38 C33 34.2(4) .
C36 C37 C38 N6 174.8(3) .
C36 C37 C38 C33 -2.1(5) .
C34 C33 C38 N6 -178.1(3) .
N3 C33 C38 N6 0.6(4) .
C34 C33 C38 C37 -0.9(5) .
N3 C33 C38 C37 177.8(3) .
C38 N6 C39 P3 81.8(3) .
Lu1 N6 C39 P3 -134.13(16) .
C40 P3 C39 N6 -160.3(2) .
C43 P3 C39 N6 93.3(2) .
C43 P3 C40 C41 168.6(3) .
C39 P3 C40 C41 66.7(3) .
C43 P3 C40 C42 -72.1(3) .
C39 P3 C40 C42 -173.9(2) .
C40 P3 C43 C44 97.9(3) .
C39 P3 C43 C44 -155.9(3) .
C40 P3 C43 C45 -31.2(3) .
C39 P3 C43 C45 75.0(3) .
C46 C47 C48 C48 -179.8(6) 3_566
